data_7026775
loop_
_publ_author_name
'Park, In-Hyeok'
'Park, Ki-Min'
'Lee, Shim Sung'

_publ_section_title
;
 Preparation and characterisation of divalent hard and soft metal (M = Ca,
 Co, Cu, Zn, Cd, Hg and Pb) complexes of 1,10-dithia-18-crown-6:
 structural versatility.
;
_journal_issue 40
_journal_name_full 'Dalton transactions (Cambridge, England : 2003)'
_journal_page_first 9696
_journal_page_last 9704
_journal_paper_doi 10.1039/c0dt00696c
_journal_volume 39
_journal_year 2010
_chemical_formula_moiety 'C12 H24 Cd Cl2 O12 S2'
_chemical_formula_sum 'C12 H24 Cd Cl2 O12 S2'
_chemical_formula_weight 607.73
_chemical_name_systematic
;
?
;
_space_group_IT_number 14
_symmetry_cell_setting monoclinic
_symmetry_space_group_name_Hall '-P 2yn'
_symmetry_space_group_name_H-M 'P 1 21/n 1'
_atom_sites_solution_hydrogens geom
_atom_sites_solution_primary direct
_atom_sites_solution_secondary difmap
_audit_creation_method SHELXTL
_cell_angle_alpha 90.00
_cell_angle_beta 103.817(4)
_cell_angle_gamma 90.00
_cell_formula_units_Z 4
_cell_length_a 11.2071(10)
_cell_length_b 13.5832(13)
_cell_length_c 13.9936(13)
_cell_measurement_reflns_used 9910
_cell_measurement_temperature 173(2)
_cell_measurement_theta_max 27.46
_cell_measurement_theta_min 2.40
_cell_volume 2068.6(3)
_computing_cell_refinement 'Bruker APEX2'
_computing_data_collection 'Bruker APEX2'
_computing_data_reduction 'Bruker APEX2'
_computing_molecular_graphics 'Bruker SHELXTL'
_computing_publication_material 'Bruker SHELXTL'
_computing_structure_refinement 'Bruker SHELXTL'
_computing_structure_solution 'Bruker SHELXTL'
_diffrn_ambient_temperature 173(2)
_diffrn_measured_fraction_theta_full 0.992
_diffrn_measured_fraction_theta_max 0.992
_diffrn_measurement_device_type 'Bruker APEX-II CCD'
_diffrn_measurement_method '\f and \w scans'
_diffrn_radiation_monochromator graphite
_diffrn_radiation_source 'fine-focus sealed tube'
_diffrn_radiation_type MoK\a
_diffrn_radiation_wavelength 0.71073
_diffrn_reflns_av_R_equivalents 0.0360
_diffrn_reflns_av_sigmaI/netI 0.0315
_diffrn_reflns_limit_h_max 13
_diffrn_reflns_limit_h_min -14
_diffrn_reflns_limit_k_max 17
_diffrn_reflns_limit_k_min -14
_diffrn_reflns_limit_l_max 18
_diffrn_reflns_limit_l_min -18
_diffrn_reflns_number 18715
_diffrn_reflns_theta_full 27.49
_diffrn_reflns_theta_max 27.49
_diffrn_reflns_theta_min 2.10
_exptl_absorpt_coefficient_mu 1.575
_exptl_absorpt_correction_T_max 0.8978
_exptl_absorpt_correction_T_min 0.7436
_exptl_absorpt_correction_type multi-scan
_exptl_absorpt_process_details SADABS
_exptl_crystal_colour colorless
_exptl_crystal_density_diffrn 1.951
_exptl_crystal_density_method 'not measured'
_exptl_crystal_description plate
_exptl_crystal_F_000 1224
_exptl_crystal_size_max 0.20
_exptl_crystal_size_mid 0.13
_exptl_crystal_size_min 0.07
_refine_diff_density_max 0.765
_refine_diff_density_min -0.508
_refine_diff_density_rms 0.088
_refine_ls_extinction_method none
_refine_ls_goodness_of_fit_ref 1.037
_refine_ls_hydrogen_treatment constr
_refine_ls_matrix_type full
_refine_ls_number_parameters 262
_refine_ls_number_reflns 4708
_refine_ls_number_restraints 0
_refine_ls_restrained_S_all 1.037
_refine_ls_R_factor_all 0.0296
_refine_ls_R_factor_gt 0.0260
_refine_ls_shift/su_max 0.001
_refine_ls_shift/su_mean 0.000
_refine_ls_structure_factor_coef Fsqd
_refine_ls_weighting_details 'calc w=1/[\s^2^(Fo^2^)+(0.0292P)^2^+1.2549P] where P=(Fo^2^+2Fc^2^)/3'
_refine_ls_weighting_scheme calc
_refine_ls_wR_factor_gt 0.0619
_refine_ls_wR_factor_ref 0.0637
_reflns_number_gt 4266
_reflns_number_total 4708
_reflns_threshold_expression >2sigma(I)
_cod_data_source_file c0dt00696c.txt
_cod_data_source_block compound5
_cod_depositor_comments
;
The following automatic conversions were performed:

'_symmetry_cell_setting' value 'Monoclinic' changed to 'monoclinic'
according to /home/saulius/struct/CIF-dictionaries/cif_core.dic
dictionary named 'cif_core.dic' version 2.4.2 from 2011-04-26.

Automatic conversion script
Id: cif_fix_values 1891 2012-01-12 08:04:46Z andrius 
;
_cod_original_sg_symbol_H-M P2(1)/n
_cod_database_code 7026775

loop_
_symmetry_equiv_pos_as_xyz
'x, y, z'
'-x+1/2, y+1/2, -z+1/2'
'-x, -y, -z'
'x-1/2, -y-1/2, z-1/2'

loop_
_atom_site_label
_atom_site_type_symbol
_atom_site_fract_x
_atom_site_fract_y
_atom_site_fract_z
_atom_site_U_iso_or_equiv
_atom_site_adp_type
_atom_site_occupancy
_atom_site_symmetry_multiplicity
_atom_site_calc_flag
_atom_site_refinement_flags
Cd1 Cd 0.893981(13) 0.702636(11) 0.185764(11) 0.01706(6) Uani 1 1 d .
S1 S 0.70041(5) 0.80433(4) 0.20205(4) 0.02205(12) Uani 1 1 d .
S2 S 1.11546(5) 0.66373(4) 0.29420(4) 0.02235(12) Uani 1 1 d .
O1 O 0.72939(14) 0.62032(11) 0.07251(11) 0.0228(3) Uani 1 1 d .
O2 O 0.91420(13) 0.51944(11) 0.18849(10) 0.0206(3) Uani 1 1 d .
O3 O 1.02684(14) 0.68258(11) 0.07119(11) 0.0219(3) Uani 1 1 d .
O4 O 0.84010(15) 0.82003(11) 0.04643(11) 0.0224(3) Uani 1 1 d .
C1 C 0.5862(2) 0.71640(17) 0.14036(18) 0.0252(5) Uani 1 1 d .
H1A H 0.5801 0.6628 0.1869 0.030 Uiso 1 1 calc R
H1B H 0.5053 0.7496 0.1219 0.030 Uiso 1 1 calc R
C2 C 0.6139(2) 0.67170(18) 0.04884(17) 0.0262(5) Uani 1 1 d .
H2A H 0.5475 0.6254 0.0184 0.031 Uiso 1 1 calc R
H2B H 0.6169 0.7244 0.0006 0.031 Uiso 1 1 calc R
C3 C 0.7159(2) 0.51671(16) 0.08513(17) 0.0256(5) Uani 1 1 d .
H3A H 0.6614 0.4877 0.0255 0.031 Uiso 1 1 calc R
H3B H 0.6799 0.5038 0.1420 0.031 Uiso 1 1 calc R
C4 C 0.8417(2) 0.47334(16) 0.10257(16) 0.0238(5) Uani 1 1 d .
H4A H 0.8384 0.4013 0.1126 0.029 Uiso 1 1 calc R
H4B H 0.8773 0.4858 0.0454 0.029 Uiso 1 1 calc R
C5 C 1.0354(2) 0.47955(17) 0.21665(17) 0.0252(5) Uani 1 1 d .
H5A H 1.0777 0.4885 0.1627 0.030 Uiso 1 1 calc R
H5B H 1.0314 0.4082 0.2299 0.030 Uiso 1 1 calc R
C6 C 1.1050(2) 0.53169(17) 0.30746(16) 0.0233(5) Uani 1 1 d .
H6A H 1.1892 0.5043 0.3265 0.028 Uiso 1 1 calc R
H6B H 1.0646 0.5178 0.3617 0.028 Uiso 1 1 calc R
C7 C 1.2080(2) 0.6710(2) 0.20375(19) 0.0320(6) Uani 1 1 d .
H7A H 1.2865 0.7043 0.2340 0.038 Uiso 1 1 calc R
H7B H 1.2276 0.6034 0.1859 0.038 Uiso 1 1 calc R
C8 C 1.1461(2) 0.72550(19) 0.11125(17) 0.0262(5) Uani 1 1 d .
H8A H 1.1369 0.7959 0.1265 0.031 Uiso 1 1 calc R
H8B H 1.1969 0.7211 0.0625 0.031 Uiso 1 1 calc R
C9 C 0.9681(2) 0.72234(17) -0.02407(16) 0.0252(5) Uani 1 1 d .
H9A H 0.8977 0.6801 -0.0554 0.030 Uiso 1 1 calc R
H9B H 1.0272 0.7221 -0.0666 0.030 Uiso 1 1 calc R
C10 C 0.9237(2) 0.82535(17) -0.01573(16) 0.0233(5) Uani 1 1 d .
H10A H 0.9935 0.8693 0.0133 0.028 Uiso 1 1 calc R
H10B H 0.8819 0.8511 -0.0814 0.028 Uiso 1 1 calc R
C11 C 0.7951(2) 0.91414(16) 0.06672(17) 0.0244(5) Uani 1 1 d .
H11A H 0.7727 0.9535 0.0055 0.029 Uiso 1 1 calc R
H11B H 0.8597 0.9500 0.1147 0.029 Uiso 1 1 calc R
C12 C 0.6837(2) 0.89969(17) 0.10822(18) 0.0274(5) Uani 1 1 d .
H12A H 0.6127 0.8829 0.0535 0.033 Uiso 1 1 calc R
H12B H 0.6649 0.9628 0.1368 0.033 Uiso 1 1 calc R
Cl1 Cl 0.81340(5) 0.67458(4) 0.42737(4) 0.02006(11) Uani 1 1 d .
O5 O 0.8725(2) 0.64221(14) 0.35214(14) 0.0485(6) Uani 1 1 d .
O6 O 0.83683(17) 0.77669(12) 0.44615(13) 0.0325(4) Uani 1 1 d .
O7 O 0.68501(17) 0.65840(15) 0.39401(15) 0.0449(5) Uani 1 1 d .
O8 O 0.86140(18) 0.61914(13) 0.51478(13) 0.0370(4) Uani 1 1 d .
Cl2 Cl 1.08876(5) 0.94140(4) 0.27860(4) 0.02419(12) Uani 1 1 d .
O9 O 0.98874(16) 0.87189(13) 0.26657(13) 0.0344(4) Uani 1 1 d .
O10 O 1.0711(2) 1.01672(15) 0.34476(15) 0.0473(5) Uani 1 1 d .
O11 O 1.08995(17) 0.98304(15) 0.18457(13) 0.0424(5) Uani 1 1 d .
O12 O 1.20233(17) 0.89243(15) 0.31738(16) 0.0459(5) Uani 1 1 d .

loop_
_atom_site_aniso_label
_atom_site_aniso_U_11
_atom_site_aniso_U_22
_atom_site_aniso_U_33
_atom_site_aniso_U_23
_atom_site_aniso_U_13
_atom_site_aniso_U_12
Cd1 0.01533(10) 0.01547(9) 0.02084(9) 0.00153(5) 0.00523(7) 0.00153(6)
S1 0.0216(3) 0.0207(3) 0.0244(3) -0.0012(2) 0.0067(2) 0.0028(2)
S2 0.0205(3) 0.0215(3) 0.0236(3) 0.0036(2) 0.0022(2) -0.0005(2)
O1 0.0206(8) 0.0167(8) 0.0288(8) -0.0007(6) 0.0016(6) 0.0001(6)
O2 0.0187(8) 0.0178(8) 0.0245(8) -0.0025(6) 0.0039(6) 0.0024(6)
O3 0.0206(8) 0.0219(8) 0.0249(8) 0.0028(6) 0.0086(6) 0.0007(6)
O4 0.0248(8) 0.0178(7) 0.0268(8) 0.0028(6) 0.0108(7) 0.0024(6)
C1 0.0157(11) 0.0265(12) 0.0324(12) 0.0028(9) 0.0036(9) -0.0009(9)
C2 0.0184(12) 0.0261(12) 0.0301(12) -0.0012(10) -0.0019(9) 0.0018(9)
C3 0.0249(12) 0.0172(11) 0.0327(12) -0.0016(9) 0.0030(10) -0.0034(9)
C4 0.0262(12) 0.0181(11) 0.0262(11) -0.0040(9) 0.0044(9) -0.0008(9)
C5 0.0216(12) 0.0203(11) 0.0340(12) -0.0002(9) 0.0072(10) 0.0070(9)
C6 0.0216(12) 0.0204(11) 0.0273(11) 0.0060(9) 0.0044(9) 0.0046(9)
C7 0.0175(12) 0.0413(15) 0.0390(13) 0.0154(12) 0.0101(10) 0.0031(11)
C8 0.0173(11) 0.0320(13) 0.0307(12) 0.0076(10) 0.0087(9) -0.0003(10)
C9 0.0281(13) 0.0289(12) 0.0205(10) -0.0015(9) 0.0098(9) 0.0013(10)
C10 0.0243(12) 0.0267(12) 0.0195(10) 0.0054(9) 0.0062(9) 0.0005(9)
C11 0.0269(12) 0.0157(10) 0.0299(11) 0.0044(9) 0.0049(9) 0.0035(9)
C12 0.0270(12) 0.0191(11) 0.0360(12) 0.0072(9) 0.0072(10) 0.0091(9)
Cl1 0.0207(3) 0.0188(2) 0.0225(2) 0.00109(19) 0.0088(2) 0.0011(2)
O5 0.0782(15) 0.0337(10) 0.0500(11) 0.0125(9) 0.0480(11) 0.0252(10)
O6 0.0384(11) 0.0176(8) 0.0387(10) 0.0007(7) 0.0034(8) -0.0015(7)
O7 0.0259(10) 0.0448(12) 0.0607(13) -0.0046(10) 0.0038(9) -0.0077(9)
O8 0.0474(11) 0.0283(9) 0.0310(9) 0.0107(7) 0.0008(8) -0.0026(8)
Cl2 0.0212(3) 0.0224(3) 0.0278(3) -0.0002(2) 0.0034(2) -0.0039(2)
O9 0.0280(9) 0.0268(9) 0.0457(10) 0.0034(8) 0.0036(8) -0.0097(7)
O10 0.0551(13) 0.0383(11) 0.0518(12) -0.0183(9) 0.0196(10) -0.0092(10)
O11 0.0398(11) 0.0520(12) 0.0342(10) 0.0116(9) 0.0064(8) -0.0120(9)
O12 0.0239(10) 0.0471(12) 0.0625(13) 0.0121(10) 0.0021(9) 0.0041(9)

loop_
_atom_type_symbol
_atom_type_description
_atom_type_scat_dispersion_real
_atom_type_scat_dispersion_imag
_atom_type_scat_source
C C 0.0033 0.0016 'International Tables Vol C Tables 4.2.6.8 and 6.1.1.4'
H H 0.0000 0.0000 'International Tables Vol C Tables 4.2.6.8 and 6.1.1.4'
O O 0.0106 0.0060 'International Tables Vol C Tables 4.2.6.8 and 6.1.1.4'
S S 0.1246 0.1234 'International Tables Vol C Tables 4.2.6.8 and 6.1.1.4'
Cl Cl 0.1484 0.1585 'International Tables Vol C Tables 4.2.6.8 and 6.1.1.4'
Cd Cd -0.8075 1.2024 'International Tables Vol C Tables 4.2.6.8 and 6.1.1.4'

loop_
_geom_angle_atom_site_label_1
_geom_angle_atom_site_label_2
_geom_angle_atom_site_label_3
_geom_angle
O1 Cd1 O3 90.43(5)
O1 Cd1 O4 77.06(5)
O3 Cd1 O4 68.21(5)
O1 Cd1 O2 66.35(5)
O3 Cd1 O2 80.34(5)
O4 Cd1 O2 131.06(5)
O1 Cd1 O5 103.23(7)
O3 Cd1 O5 140.48(6)
O4 Cd1 O5 150.71(5)
O2 Cd1 O5 72.03(5)
O1 Cd1 S1 77.41(4)
O3 Cd1 S1 139.35(4)
O4 Cd1 S1 71.28(4)
O2 Cd1 S1 126.60(4)
O5 Cd1 S1 80.14(4)
O1 Cd1 S2 139.11(4)
O3 Cd1 S2 73.65(4)
O4 Cd1 S2 126.93(4)
O2 Cd1 S2 73.85(4)
O5 Cd1 S2 71.89(5)
S1 Cd1 S2 137.667(19)
C1 S1 C12 100.72(11)
C1 S1 Cd1 96.67(8)
C12 S1 Cd1 104.83(8)
C6 S2 C7 100.77(12)
C6 S2 Cd1 100.51(7)
C7 S2 Cd1 101.73(8)
C3 O1 C2 112.95(17)
C3 O1 Cd1 117.63(13)
C2 O1 Cd1 115.67(12)
C4 O2 C5 112.30(16)
C4 O2 Cd1 113.17(12)
C5 O2 Cd1 117.33(12)
C8 O3 C9 112.54(16)
C8 O3 Cd1 110.61(13)
C9 O3 Cd1 110.40(12)
C10 O4 C11 113.03(16)
C10 O4 Cd1 116.14(12)
C11 O4 Cd1 116.80(12)
C2 C1 S1 113.74(16)
O1 C2 C1 110.80(18)
O1 C3 C4 106.52(18)
O2 C4 C3 106.89(17)
O2 C5 C6 108.81(17)
C5 C6 S2 114.47(15)
C8 C7 S2 113.68(17)
O3 C8 C7 109.18(19)
O3 C9 C10 111.35(18)
O4 C10 C9 106.21(18)
O4 C11 C12 108.89(18)
C11 C12 S1 114.69(16)
O7 Cl1 O6 109.83(12)
O7 Cl1 O8 110.18(12)
O6 Cl1 O8 109.90(11)
O7 Cl1 O5 108.61(13)
O6 Cl1 O5 109.61(12)
O8 Cl1 O5 108.68(12)
Cl1 O5 Cd1 137.24(11)
O12 Cl2 O10 109.76(13)
O12 Cl2 O11 109.29(12)
O10 Cl2 O11 110.24(13)
O12 Cl2 O9 109.71(12)
O10 Cl2 O9 108.71(12)
O11 Cl2 O9 109.12(11)

loop_
_geom_bond_atom_site_label_1
_geom_bond_atom_site_label_2
_geom_bond_distance
Cd1 O1 2.4016(15)
Cd1 O3 2.4500(15)
Cd1 O4 2.4792(15)
Cd1 O2 2.4982(15)
Cd1 O5 2.5339(17)
Cd1 S1 2.6273(6)
Cd1 S2 2.6351(6)
S1 C1 1.812(2)
S1 C12 1.822(2)
S2 C6 1.810(2)
S2 C7 1.820(2)
O1 C3 1.431(3)
O1 C2 1.437(3)
O2 C4 1.425(3)
O2 C5 1.427(3)
O3 C8 1.443(3)
O3 C9 1.443(3)
O4 C10 1.425(3)
O4 C11 1.427(3)
C1 C2 1.515(3)
C3 C4 1.493(3)
C5 C6 1.500(3)
C7 C8 1.509(3)
C9 C10 1.499(3)
C11 C12 1.510(3)
Cl1 O7 1.4198(19)
Cl1 O6 1.4243(17)
Cl1 O8 1.4278(17)
Cl1 O5 1.4396(17)
Cl2 O12 1.4237(19)
Cl2 O10 1.4249(19)
Cl2 O11 1.4353(18)
Cl2 O9 1.4444(17)
